data_2228985
loop_
_publ_author_name
'Guo, Hang-Ming'

_publ_section_title
;
 Bis{2-methoxy-6-[(4-methylphenyl)iminiomethyl]phenolato-\k^2^<i>O</i>^1^,<i>O</i>^2^}tris(nitrato-\k^2^<i>O</i>,<i>O</i>')methanolsamarium(III)
;
_journal_coeditor_code BV2165
_journal_issue 2
_journal_name_full 'Acta Crystallographica Section E'
_journal_page_first m184
_journal_page_last m185
_journal_paper_doi 10.1107/S1600536811000407
_journal_volume 67
_journal_year 2011
_chemical_formula_iupac '[Sm (N O3)3 (C15 H15 N O2)2 (C H4 O)]'
_chemical_formula_moiety 'C31 H34 N5 O14 Sm'
_chemical_formula_sum 'C31 H34 N5 O14 Sm'
_chemical_formula_weight 850.99
_chemical_name_systematic
;
MethanolBis{2-methoxy-6-[(4-methylphenyl)iminiomethyl]phenolato-
\k^2^<i>O</i>^1^,<i>O</i>^2^}tris(nitrato-\k^2^<i>O</i>,<i>O</i>')samarium(III)
;
_space_group_IT_number 2
_symmetry_cell_setting triclinic
_symmetry_space_group_name_Hall '-P 1'
_symmetry_space_group_name_H-M 'P -1'
_atom_sites_solution_hydrogens geom
_atom_sites_solution_primary direct
_atom_sites_solution_secondary difmap
_audit_creation_method SHELXL-97
_cell_angle_alpha 73.402(8)
_cell_angle_beta 85.738(7)
_cell_angle_gamma 79.230(7)
_cell_formula_units_Z 2
_cell_length_a 7.8547(10)
_cell_length_b 14.6893(19)
_cell_length_c 16.590(2)
_cell_measurement_reflns_used 7607
_cell_measurement_temperature 296(2)
_cell_measurement_theta_max 25.00
_cell_measurement_theta_min 1.66
_cell_volume 1801.6(4)
_computing_cell_refinement 'SAINT (Bruker, 2006)'
_computing_data_collection 'APEX2 (Bruker, 2006)'
_computing_data_reduction 'SAINT (Bruker, 2006)'
_computing_molecular_graphics 'SHELXTL (Sheldrick, 2008)'
_computing_publication_material 'SHELXL97 (Sheldrick, 2008)'
_computing_structure_refinement 'SHELXL97 (Sheldrick, 2008)'
_computing_structure_solution 'SHELXS97 (Sheldrick, 2008)'
_diffrn_ambient_temperature 296(2)
_diffrn_measured_fraction_theta_full 0.997
_diffrn_measured_fraction_theta_max 0.997
_diffrn_measurement_device_type 'Bruker APEXII area-detector'
_diffrn_measurement_method '\f and \w'
_diffrn_radiation_monochromator graphite
_diffrn_radiation_source 'fine-focus sealed tube'
_diffrn_radiation_type MoK\a
_diffrn_radiation_wavelength 0.71073
_diffrn_reflns_av_R_equivalents 0.0432
_diffrn_reflns_av_sigmaI/netI 0.0405
_diffrn_reflns_limit_h_max 9
_diffrn_reflns_limit_h_min -9
_diffrn_reflns_limit_k_max 16
_diffrn_reflns_limit_k_min -17
_diffrn_reflns_limit_l_max 19
_diffrn_reflns_limit_l_min -19
_diffrn_reflns_number 25616
_diffrn_reflns_theta_full 25.00
_diffrn_reflns_theta_max 25.00
_diffrn_reflns_theta_min 1.66
_exptl_absorpt_coefficient_mu 1.702
_exptl_absorpt_correction_T_max 0.870
_exptl_absorpt_correction_T_min 0.797
_exptl_absorpt_correction_type multi-scan
_exptl_absorpt_process_details '(SADABS; Sheldrick, 1996)'
_exptl_crystal_colour red
_exptl_crystal_density_diffrn 1.569
_exptl_crystal_density_method 'not measured'
_exptl_crystal_description block
_exptl_crystal_F_000 858
_exptl_crystal_size_max 0.261
_exptl_crystal_size_mid 0.111
_exptl_crystal_size_min 0.082
_refine_diff_density_max 0.911
_refine_diff_density_min -0.732
_refine_ls_extinction_method none
_refine_ls_goodness_of_fit_ref 1.046
_refine_ls_hydrogen_treatment constr
_refine_ls_matrix_type full
_refine_ls_number_parameters 474
_refine_ls_number_reflns 6337
_refine_ls_number_restraints 0
_refine_ls_restrained_S_all 1.046
_refine_ls_R_factor_all 0.0514
_refine_ls_R_factor_gt 0.0431
_refine_ls_shift/su_max 0.001
_refine_ls_shift/su_mean 0.000
_refine_ls_structure_factor_coef Fsqd
_refine_ls_weighting_details 'calc w=1/[\s^2^(Fo^2^)+(0.0718P)^2^+2.0645P] where P=(Fo^2^+2Fc^2^)/3'
_refine_ls_weighting_scheme calc
_refine_ls_wR_factor_gt 0.1184
_refine_ls_wR_factor_ref 0.1226
_reflns_number_gt 5512
_reflns_number_total 6337
_reflns_threshold_expression I>2sigma(I)
_cod_data_source_file bv2165.cif
_cod_data_source_block I
_cod_database_code 2228985
_cod_database_fobs_code 2228985

loop_
_symmetry_equiv_pos_as_xyz
'x, y, z'
'-x, -y, -z'

loop_
_atom_site_type_symbol
_atom_site_label
_atom_site_fract_x
_atom_site_fract_y
_atom_site_fract_z
_atom_site_U_iso_or_equiv
_atom_site_adp_type
_atom_site_calc_flag
_atom_site_refinement_flags
_atom_site_occupancy
_atom_site_disorder_assembly
_atom_site_disorder_group
Sm Sm -0.01017(3) 0.327313(17) 0.806379(17) 0.04596(12) Uani d . 1 . .
O O1 0.0691(5) 0.4434(2) 0.6739(2) 0.0471(8) Uani d . 1 A .
O O2 0.2571(5) 0.2701(3) 0.6999(3) 0.0583(10) Uani d . 1 A .
O O3 0.1465(5) 0.1745(2) 0.8891(2) 0.0456(8) Uani d . 1 A .
O O4 0.0886(6) 0.2926(3) 0.9826(3) 0.0608(11) Uani d . 1 A .
O O5 -0.109(3) 0.4813(14) 0.8558(16) 0.111(8) Uani d P 0.50 A 1
O O5' -0.165(3) 0.4487(11) 0.8865(11) 0.073(4) Uani d P 0.50 A 2
O O6 -0.2260(8) 0.5018(4) 0.7536(4) 0.0900(16) Uani d . 1 A .
O O7 -0.3204(8) 0.5922(4) 0.8313(4) 0.109(2) Uani d . 1 A .
O O8 -0.3483(6) 0.3231(4) 0.8222(3) 0.0765(13) Uani d . 1 A .
O O9 -0.2151(6) 0.2403(4) 0.9302(3) 0.0735(12) Uani d . 1 A .
O O10 -0.4885(5) 0.2504(4) 0.9299(3) 0.0859(16) Uani d . 1 A .
O O11 -0.0722(6) 0.1724(3) 0.7704(3) 0.0583(10) Uani d . 1 A .
O O12 -0.1428(6) 0.3007(3) 0.6725(2) 0.0579(10) Uani d . 1 A .
O O13 -0.1868(6) 0.1644(3) 0.6599(3) 0.0726(12) Uani d . 1 A .
O O14 0.2519(6) 0.3925(3) 0.8307(3) 0.0835(15) Uani d . 1 A .
H H14B 0.3311 0.3550 0.8584 0.125 Uiso calc R 1 . .
N N1 -0.0024(5) 0.6247(3) 0.5829(3) 0.0416(9) Uani d . 1 A .
H H1A -0.0255 0.5804 0.6267 0.050 Uiso d R 1 . .
N N2 0.2117(6) -0.0081(3) 0.8804(3) 0.0461(10) Uani d . 1 A .
H H2A 0.1604 0.0499 0.8577 0.055 Uiso d R 1 . .
N N3 -0.2281(8) 0.5202(4) 0.8184(4) 0.0698(15) Uani d . 1 . .
N N4 -0.3519(6) 0.2712(3) 0.8951(3) 0.0492(10) Uani d . 1 . .
N N5 -0.1351(6) 0.2118(3) 0.7001(3) 0.0478(10) Uani d . 1 . .
C C1 0.1944(6) 0.5004(4) 0.5381(3) 0.0406(11) Uani d . 1 A .
C C2 0.1746(6) 0.4282(3) 0.6144(3) 0.0412(11) Uani d . 1 . .
C C3 0.2795(7) 0.3353(4) 0.6224(4) 0.0469(12) Uani d . 1 A .
C C4 0.3871(7) 0.3178(4) 0.5585(4) 0.0552(14) Uani d . 1 . .
H H4A 0.4532 0.2568 0.5650 0.066 Uiso calc R 1 A .
C C5 0.4003(8) 0.3892(5) 0.4837(4) 0.0570(14) Uani d . 1 A .
H H5A 0.4738 0.3753 0.4406 0.068 Uiso calc R 1 . .
C C6 0.3066(7) 0.4788(4) 0.4733(3) 0.0507(13) Uani d . 1 . .
H H6A 0.3164 0.5264 0.4232 0.061 Uiso calc R 1 A .
C C7 0.1065(7) 0.5962(4) 0.5278(3) 0.0437(11) Uani d . 1 . .
H H7A 0.1276 0.6422 0.4782 0.052 Uiso calc R 1 A .
C C8 0.3849(10) 0.1852(5) 0.7224(5) 0.094(3) Uani d . 1 . .
H H8A 0.3758 0.1447 0.6871 0.141 Uiso calc R 1 A .
H H8B 0.3670 0.1509 0.7801 0.141 Uiso calc R 1 . .
H H8C 0.4981 0.2026 0.7151 0.141 Uiso calc R 1 . .
C C9 -0.0869(7) 0.7200(4) 0.5783(3) 0.0457(12) Uani d . 1 . .
C C10 -0.1867(9) 0.7369(4) 0.6440(4) 0.0701(18) Uani d . 1 A .
H H10A -0.2013 0.6857 0.6906 0.084 Uiso calc R 1 . .
C C11 -0.2681(10) 0.8297(5) 0.6430(5) 0.0770(19) Uani d . 1 . .
H H11A -0.3370 0.8393 0.6889 0.092 Uiso calc R 1 A .
C C12 -0.2492(9) 0.9063(4) 0.5768(5) 0.0673(18) Uani d . 1 A .
C C13 -0.1481(13) 0.8886(5) 0.5111(5) 0.090(3) Uani d . 1 . .
H H13A -0.1320 0.9404 0.4652 0.108 Uiso calc R 1 A .
C C14 -0.0678(12) 0.7970(4) 0.5095(4) 0.083(2) Uani d . 1 A .
H H14A -0.0020 0.7874 0.4627 0.099 Uiso calc R 1 . .
C C15 -0.3410(12) 1.0074(5) 0.5779(6) 0.097(3) Uani d . 1 . .
H H15A -0.3125 1.0535 0.5271 0.145 Uiso calc R 1 A .
H H15B -0.3041 1.0230 0.6255 0.145 Uiso calc R 1 . .
H H15C -0.4641 1.0093 0.5819 0.145 Uiso calc R 1 . .
C C16 0.2408(7) 0.0397(4) 1.0044(3) 0.0476(12) Uani d . 1 A .
C C17 0.1778(6) 0.1389(3) 0.9681(3) 0.0394(10) Uani d . 1 . .
C C18 0.1523(7) 0.1990(4) 1.0221(3) 0.0465(12) Uani d . 1 A .
C C19 0.1914(9) 0.1636(5) 1.1055(4) 0.0627(16) Uani d . 1 . .
H H19A 0.1752 0.2049 1.1397 0.075 Uiso calc R 1 A .
C C20 0.2555(10) 0.0657(5) 1.1392(4) 0.0711(18) Uani d . 1 A .
H H20A 0.2793 0.0420 1.1962 0.085 Uiso calc R 1 . .
C C21 0.2832(10) 0.0052(4) 1.0904(4) 0.0668(17) Uani d . 1 . .
H H21A 0.3302 -0.0594 1.1132 0.080 Uiso calc R 1 A .
C C22 0.2596(8) -0.0269(4) 0.9567(3) 0.0538(14) Uani d . 1 . .
H H22A 0.3112 -0.0900 0.9825 0.065 Uiso calc R 1 A .
C C23 0.0593(17) 0.3594(6) 1.0325(7) 0.144(5) Uani d . 1 . .
H H23A -0.0264 0.3413 1.0756 0.216 Uiso calc R 1 A .
H H23B 0.0190 0.4231 0.9974 0.216 Uiso calc R 1 . .
H H23C 0.1656 0.3585 1.0580 0.216 Uiso calc R 1 . .
C C24 0.2346(7) -0.0733(3) 0.8296(3) 0.0452(12) Uani d . 1 . .
C C25 0.1500(8) -0.0456(4) 0.7550(4) 0.0589(15) Uani d . 1 A .
H H25A 0.0786 0.0144 0.7385 0.071 Uiso calc R 1 . .
C C26 0.1708(9) -0.1065(4) 0.7045(4) 0.0658(17) Uani d . 1 . .
H H26A 0.1108 -0.0877 0.6545 0.079 Uiso calc R 1 A .
C C27 0.2795(8) -0.1956(4) 0.7264(4) 0.0582(15) Uani d . 1 A .
C C28 0.3595(9) -0.2217(4) 0.8015(4) 0.0663(17) Uani d . 1 . .
H H28A 0.4299 -0.2819 0.8185 0.080 Uiso calc R 1 A .
C C29 0.3398(8) -0.1621(4) 0.8528(4) 0.0598(15) Uani d . 1 A .
H H29A 0.3976 -0.1816 0.9035 0.072 Uiso calc R 1 . .
C C30 0.3049(11) -0.2602(6) 0.6691(6) 0.090(2) Uani d . 1 . .
H H30A 0.3798 -0.3195 0.6951 0.136 Uiso calc R 1 A .
H H30B 0.3564 -0.2287 0.6167 0.136 Uiso calc R 1 . .
H H30C 0.1948 -0.2738 0.6589 0.136 Uiso calc R 1 . .
C C31 0.3016(13) 0.4851(7) 0.7970(8) 0.128(4) Uani d . 1 . .
H H31A 0.3892 0.4917 0.8313 0.192 Uiso calc R 1 A .
H H31B 0.2024 0.5346 0.7965 0.192 Uiso calc R 1 . .
H H31C 0.3464 0.4912 0.7407 0.192 Uiso calc R 1 . .

loop_
_atom_site_aniso_label
_atom_site_aniso_U_11
_atom_site_aniso_U_22
_atom_site_aniso_U_33
_atom_site_aniso_U_12
_atom_site_aniso_U_13
_atom_site_aniso_U_23
Sm 0.04454(18) 0.03294(16) 0.05411(19) -0.00013(11) -0.00159(12) -0.00623(12)
O1 0.047(2) 0.0330(17) 0.053(2) -0.0016(15) 0.0119(16) -0.0051(15)
O2 0.049(2) 0.0330(18) 0.078(3) 0.0069(16) 0.0148(19) -0.0046(18)
O3 0.050(2) 0.0344(17) 0.046(2) 0.0045(15) -0.0124(16) -0.0070(15)
O4 0.077(3) 0.039(2) 0.070(3) 0.0017(18) -0.020(2) -0.0224(19)
O5 0.097(15) 0.072(13) 0.18(2) 0.028(9) -0.043(14) -0.074(14)
O5' 0.090(12) 0.049(8) 0.084(9) 0.020(6) -0.034(8) -0.036(7)
O6 0.108(4) 0.063(3) 0.083(4) 0.012(3) 0.012(3) -0.015(3)
O7 0.116(5) 0.069(3) 0.133(5) 0.048(3) -0.016(4) -0.049(3)
O8 0.056(3) 0.086(3) 0.071(3) -0.006(2) -0.004(2) -0.001(3)
O9 0.059(3) 0.080(3) 0.068(3) -0.016(2) -0.002(2) 0.004(2)
O10 0.041(2) 0.099(4) 0.090(3) -0.014(2) 0.003(2) 0.017(3)
O11 0.072(3) 0.0380(19) 0.062(2) 0.0004(18) -0.021(2) -0.0105(18)
O12 0.075(3) 0.047(2) 0.044(2) -0.0038(19) -0.0061(18) -0.0042(17)
O13 0.076(3) 0.084(3) 0.072(3) -0.017(2) -0.008(2) -0.039(3)
O14 0.060(3) 0.064(3) 0.113(4) -0.023(2) -0.036(3) 0.014(3)
N1 0.049(2) 0.032(2) 0.043(2) -0.0102(18) -0.0021(18) -0.0069(17)
N2 0.055(3) 0.029(2) 0.047(2) 0.0057(18) -0.001(2) -0.0069(18)
N3 0.068(4) 0.043(3) 0.093(4) 0.012(3) -0.006(3) -0.023(3)
N4 0.042(3) 0.043(2) 0.050(3) -0.0067(19) -0.002(2) 0.007(2)
N5 0.042(2) 0.054(3) 0.049(3) -0.004(2) 0.0041(19) -0.019(2)
C1 0.037(3) 0.045(3) 0.045(3) -0.014(2) -0.003(2) -0.015(2)
C2 0.036(3) 0.040(3) 0.051(3) -0.011(2) 0.003(2) -0.017(2)
C3 0.038(3) 0.038(3) 0.064(3) -0.007(2) 0.006(2) -0.016(2)
C4 0.047(3) 0.051(3) 0.073(4) -0.004(2) 0.006(3) -0.031(3)
C5 0.055(3) 0.068(4) 0.058(3) -0.015(3) 0.014(3) -0.035(3)
C6 0.053(3) 0.062(3) 0.042(3) -0.019(3) 0.005(2) -0.019(3)
C7 0.049(3) 0.042(3) 0.040(3) -0.015(2) -0.007(2) -0.006(2)
C8 0.077(5) 0.060(4) 0.106(6) 0.029(4) 0.025(4) 0.005(4)
C9 0.048(3) 0.039(3) 0.053(3) -0.011(2) -0.008(2) -0.014(2)
C10 0.086(5) 0.043(3) 0.076(4) -0.015(3) 0.022(4) -0.011(3)
C11 0.080(5) 0.059(4) 0.095(5) -0.005(3) 0.015(4) -0.035(4)
C12 0.079(4) 0.039(3) 0.088(5) -0.005(3) -0.024(4) -0.022(3)
C13 0.152(8) 0.041(3) 0.065(4) -0.001(4) 0.005(5) -0.005(3)
C14 0.137(7) 0.046(3) 0.051(4) 0.002(4) 0.013(4) -0.007(3)
C15 0.123(7) 0.051(4) 0.121(7) 0.005(4) -0.024(6) -0.040(4)
C16 0.054(3) 0.037(3) 0.043(3) -0.002(2) 0.000(2) -0.003(2)
C17 0.035(3) 0.037(2) 0.043(3) -0.002(2) -0.002(2) -0.009(2)
C18 0.043(3) 0.040(3) 0.056(3) -0.005(2) -0.005(2) -0.013(2)
C19 0.077(4) 0.063(4) 0.052(3) -0.010(3) -0.001(3) -0.023(3)
C20 0.104(5) 0.061(4) 0.040(3) -0.009(4) -0.006(3) -0.005(3)
C21 0.098(5) 0.046(3) 0.043(3) -0.001(3) -0.004(3) 0.001(3)
C22 0.069(4) 0.032(3) 0.051(3) 0.004(2) 0.004(3) -0.006(2)
C23 0.230(13) 0.064(5) 0.150(9) 0.048(6) -0.099(9) -0.072(6)
C24 0.047(3) 0.032(2) 0.054(3) 0.002(2) 0.000(2) -0.013(2)
C25 0.072(4) 0.036(3) 0.063(4) 0.011(3) -0.011(3) -0.015(3)
C26 0.078(4) 0.054(3) 0.065(4) -0.002(3) -0.019(3) -0.016(3)
C27 0.056(3) 0.049(3) 0.074(4) -0.001(3) -0.001(3) -0.029(3)
C28 0.072(4) 0.041(3) 0.081(4) 0.018(3) -0.013(3) -0.024(3)
C29 0.063(4) 0.048(3) 0.061(3) 0.013(3) -0.010(3) -0.014(3)
C30 0.092(6) 0.074(5) 0.122(7) 0.004(4) -0.012(5) -0.062(5)
C31 0.106(7) 0.085(6) 0.190(11) -0.044(5) -0.050(7) -0.006(7)

loop_
_atom_type_symbol
_atom_type_description
_atom_type_scat_dispersion_real
_atom_type_scat_dispersion_imag
_atom_type_scat_source
C C 0.0033 0.0016 'International Tables Vol C Tables 4.2.6.8 and 6.1.1.4'
H H 0.0000 0.0000 'International Tables Vol C Tables 4.2.6.8 and 6.1.1.4'
N N 0.0061 0.0033 'International Tables Vol C Tables 4.2.6.8 and 6.1.1.4'
O O 0.0106 0.0060 'International Tables Vol C Tables 4.2.6.8 and 6.1.1.4'
Sm Sm -0.1638 3.4418 'International Tables Vol C Tables 4.2.6.8 and 6.1.1.4'

loop_
_geom_angle_atom_site_label_1
_geom_angle_atom_site_label_2
_geom_angle_atom_site_label_3
_geom_angle_site_symmetry_1
_geom_angle_site_symmetry_3
_geom_angle
_geom_angle_publ_flag
O3 Sm O1 . . 131.61(12) ?
O3 Sm O14 . . 83.87(13) ?
O1 Sm O14 . . 70.74(14) ?
O3 Sm O5 . . 126.1(6) ?
O1 Sm O5 . . 83.5(5) ?
O14 Sm O5 . . 70.3(5) ?
O3 Sm O5' . . 117.5(4) ?
O1 Sm O5' . . 99.2(3) ?
O14 Sm O5' . . 81.8(4) ?
O5 Sm O5' . . 17.0(6) ?
O3 Sm O11 . . 64.60(11) ?
O1 Sm O11 . . 108.63(12) ?
O14 Sm O11 . . 137.26(15) ?
O5 Sm O11 . . 151.9(5) ?
O5' Sm O11 . . 137.5(4) ?
O3 Sm O8 . . 109.06(14) ?
O1 Sm O8 . . 112.92(13) ?
O14 Sm O8 . . 151.18(19) ?
O5 Sm O8 . . 81.5(5) ?
O5' Sm O8 . . 69.4(4) ?
O11 Sm O8 . . 70.40(15) ?
O3 Sm O12 . . 109.27(11) ?
O1 Sm O12 . . 68.65(12) ?
O14 Sm O12 . . 134.84(16) ?
O5 Sm O12 . . 122.6(6) ?
O5' Sm O12 . . 123.4(4) ?
O11 Sm O12 . . 46.92(11) ?
O8 Sm O12 . . 66.47(14) ?
O3 Sm O9 . . 69.41(13) ?
O1 Sm O9 . . 158.08(13) ?
O14 Sm O9 . . 124.08(16) ?
O5 Sm O9 . . 87.0(5) ?
O5' Sm O9 . . 70.0(4) ?
O11 Sm O9 . . 72.44(15) ?
O8 Sm O9 . . 45.88(14) ?
O12 Sm O9 . . 100.68(14) ?
O3 Sm O6 . . 164.80(15) ?
O1 Sm O6 . . 62.02(14) ?
O14 Sm O6 . . 96.90(17) ?
O5 Sm O6 . . 41.8(6) ?
O5' Sm O6 . . 48.0(4) ?
O11 Sm O6 . . 121.16(16) ?
O8 Sm O6 . . 63.90(17) ?
O12 Sm O6 . . 80.97(16) ?
O9 Sm O6 . . 98.12(16) ?
O3 Sm O2 . . 74.45(12) ?
O1 Sm O2 . . 59.20(10) ?
O14 Sm O2 . . 73.05(17) ?
O5 Sm O2 . . 134.4(5) ?
O5' Sm O2 . . 151.0(4) ?
O11 Sm O2 . . 71.23(13) ?
O8 Sm O2 . . 134.55(14) ?
O12 Sm O2 . . 69.76(13) ?
O9 Sm O2 . . 136.84(13) ?
O6 Sm O2 . . 120.37(14) ?
O3 Sm O4 . . 56.71(10) ?
O1 Sm O4 . . 131.51(12) ?
O14 Sm O4 . . 62.62(15) ?
O5 Sm O4 . . 69.4(6) ?
O5' Sm O4 . . 62.8(4) ?
O11 Sm O4 . . 114.13(11) ?
O8 Sm O4 . . 102.27(13) ?
O12 Sm O4 . . 159.57(12) ?
O9 Sm O4 . . 61.61(13) ?
O6 Sm O4 . . 110.19(15) ?
O2 Sm O4 . . 115.10(12) ?
C2 O1 Sm . . 129.3(3) ?
C3 O2 C8 . . 116.8(5) ?
C3 O2 Sm . . 117.3(3) ?
C8 O2 Sm . . 125.4(4) ?
C17 O3 Sm . . 133.4(3) ?
C18 O4 C23 . . 117.3(5) ?
C18 O4 Sm . . 114.4(3) ?
C23 O4 Sm . . 127.9(4) ?
N3 O5 Sm . . 104.8(14) ?
N3 O5' Sm . . 97.3(9) ?
N3 O6 Sm . . 94.8(4) ?
N4 O8 Sm . . 98.8(3) ?
N4 O9 Sm . . 98.1(3) ?
N5 O11 Sm . . 98.8(3) ?
N5 O12 Sm . . 97.1(3) ?
C31 O14 Sm . . 131.7(5) ?
C31 O14 H14B . . 109.5 ?
Sm O14 H14B . . 118.5 ?
C7 N1 C9 . . 127.4(4) ?
C7 N1 H1A . . 116.2 ?
C9 N1 H1A . . 116.4 ?
C22 N2 C24 . . 126.7(4) ?
C22 N2 H2A . . 116.5 ?
C24 N2 H2A . . 116.8 ?
O5 N3 O6 . . 111.8(13) ?
O5 N3 O7 . . 123.0(13) ?
O6 N3 O7 . . 122.2(7) ?
O5 N3 O5' . . 34.4(13) ?
O6 N3 O5' . . 118.1(9) ?
O7 N3 O5' . . 117.3(10) ?
O9 N4 O10 . . 121.5(5) ?
O9 N4 O8 . . 117.2(5) ?
O10 N4 O8 . . 121.3(5) ?
O13 N5 O11 . . 120.7(5) ?
O13 N5 O12 . . 122.1(5) ?
O11 N5 O12 . . 117.2(4) ?
C6 C1 C7 . . 119.2(5) ?
C6 C1 C2 . . 120.7(5) ?
C7 C1 C2 . . 120.1(5) ?
O1 C2 C1 . . 122.9(4) ?
O1 C2 C3 . . 120.6(5) ?
C1 C2 C3 . . 116.5(5) ?
C4 C3 O2 . . 126.3(5) ?
C4 C3 C2 . . 120.8(5) ?
O2 C3 C2 . . 112.8(4) ?
C3 C4 C5 . . 121.4(5) ?
C3 C4 H4A . . 119.3 ?
C5 C4 H4A . . 119.3 ?
C6 C5 C4 . . 120.2(5) ?
C6 C5 H5A . . 119.9 ?
C4 C5 H5A . . 119.9 ?
C5 C6 C1 . . 120.3(5) ?
C5 C6 H6A . . 119.8 ?
C1 C6 H6A . . 119.8 ?
N1 C7 C1 . . 124.8(5) ?
N1 C7 H7A . . 117.6 ?
C1 C7 H7A . . 117.6 ?
O2 C8 H8A . . 109.5 ?
O2 C8 H8B . . 109.5 ?
H8A C8 H8B . . 109.5 ?
O2 C8 H8C . . 109.5 ?
H8A C8 H8C . . 109.5 ?
H8B C8 H8C . . 109.5 ?
C10 C9 C14 . . 118.6(5) ?
C10 C9 N1 . . 119.1(5) ?
C14 C9 N1 . . 122.3(5) ?
C9 C10 C11 . . 121.0(6) ?
C9 C10 H10A . . 119.5 ?
C11 C10 H10A . . 119.5 ?
C12 C11 C10 . . 121.4(7) ?
C12 C11 H11A . . 119.3 ?
C10 C11 H11A . . 119.3 ?
C11 C12 C13 . . 117.2(6) ?
C11 C12 C15 . . 119.9(7) ?
C13 C12 C15 . . 122.9(7) ?
C12 C13 C14 . . 122.9(7) ?
C12 C13 H13A . . 118.6 ?
C14 C13 H13A . . 118.6 ?
C9 C14 C13 . . 119.0(7) ?
C9 C14 H14A . . 120.5 ?
C13 C14 H14A . . 120.5 ?
C12 C15 H15A . . 109.5 ?
C12 C15 H15B . . 109.5 ?
H15A C15 H15B . . 109.5 ?
C12 C15 H15C . . 109.5 ?
H15A C15 H15C . . 109.5 ?
H15B C15 H15C . . 109.5 ?
C22 C16 C21 . . 118.4(5) ?
C22 C16 C17 . . 121.2(5) ?
C21 C16 C17 . . 120.4(5) ?
O3 C17 C18 . . 120.4(4) ?
O3 C17 C16 . . 122.5(4) ?
C18 C17 C16 . . 117.1(4) ?
O4 C18 C19 . . 125.2(5) ?
O4 C18 C17 . . 113.3(4) ?
C19 C18 C17 . . 121.5(5) ?
C18 C19 C20 . . 120.1(5) ?
C18 C19 H19A . . 119.9 ?
C20 C19 H19A . . 119.9 ?
C21 C20 C19 . . 120.9(6) ?
C21 C20 H20A . . 119.6 ?
C19 C20 H20A . . 119.6 ?
C20 C21 C16 . . 120.0(5) ?
C20 C21 H21A . . 120.0 ?
C16 C21 H21A . . 120.0 ?
N2 C22 C16 . . 125.5(5) ?
N2 C22 H22A . . 117.2 ?
C16 C22 H22A . . 117.2 ?
O4 C23 H23A . . 109.5 ?
O4 C23 H23B . . 109.5 ?
H23A C23 H23B . . 109.5 ?
O4 C23 H23C . . 109.5 ?
H23A C23 H23C . . 109.5 ?
H23B C23 H23C . . 109.5 ?
C25 C24 C29 . . 119.3(5) ?
C25 C24 N2 . . 118.5(4) ?
C29 C24 N2 . . 122.1(5) ?
C24 C25 C26 . . 119.8(5) ?
C24 C25 H25A . . 120.1 ?
C26 C25 H25A . . 120.1 ?
C25 C26 C27 . . 121.5(6) ?
C25 C26 H26A . . 119.2 ?
C27 C26 H26A . . 119.2 ?
C28 C27 C26 . . 117.3(5) ?
C28 C27 C30 . . 121.9(6) ?
C26 C27 C30 . . 120.8(6) ?
C27 C28 C29 . . 122.0(5) ?
C27 C28 H28A . . 119.0 ?
C29 C28 H28A . . 119.0 ?
C28 C29 C24 . . 120.1(5) ?
C28 C29 H29A . . 120.0 ?
C24 C29 H29A . . 120.0 ?
C27 C30 H30A . . 109.5 ?
C27 C30 H30B . . 109.5 ?
H30A C30 H30B . . 109.5 ?
C27 C30 H30C . . 109.5 ?
H30A C30 H30C . . 109.5 ?
H30B C30 H30C . . 109.5 ?
O14 C31 H31A . . 109.5 ?
O14 C31 H31B . . 109.5 ?
H31A C31 H31B . . 109.5 ?
O14 C31 H31C . . 109.5 ?
H31A C31 H31C . . 109.5 ?
H31B C31 H31C . . 109.5 ?

loop_
_geom_bond_atom_site_label_1
_geom_bond_atom_site_label_2
_geom_bond_site_symmetry_2
_geom_bond_distance
_geom_bond_publ_flag
Sm O3 . 2.428(3) ?
Sm O1 . 2.486(3) ?
Sm O14 . 2.529(4) ?
Sm O5 . 2.59(2) ?
Sm O5' . 2.594(19) ?
Sm O11 . 2.648(4) ?
Sm O8 . 2.660(4) ?
Sm O12 . 2.676(4) ?
Sm O9 . 2.688(4) ?
Sm O6 . 2.743(5) ?
Sm O2 . 2.806(4) ?
Sm O4 . 2.957(4) ?
O1 C2 . 1.283(6) ?
O2 C3 . 1.387(7) ?
O2 C8 . 1.423(7) ?
O3 C17 . 1.288(6) ?
O4 C18 . 1.359(6) ?
O4 C23 . 1.434(8) ?
O5 N3 . 1.12(2) ?
O5' N3 . 1.354(19) ?
O6 N3 . 1.179(7) ?
O7 N3 . 1.229(7) ?
O8 N4 . 1.234(6) ?
O9 N4 . 1.208(6) ?
O10 N4 . 1.227(6) ?
O11 N5 . 1.238(6) ?
O12 N5 . 1.246(6) ?
O13 N5 . 1.227(6) ?
O14 C31 . 1.431(9) ?
O14 H14B . 0.8200 ?
N1 C7 . 1.307(7) ?
N1 C9 . 1.417(6) ?
N1 H1A . 0.8601 ?
N2 C22 . 1.285(7) ?
N2 C24 . 1.427(6) ?
N2 H2A . 0.8601 ?
C1 C6 . 1.407(7) ?
C1 C7 . 1.415(7) ?
C1 C2 . 1.421(7) ?
C2 C3 . 1.431(7) ?
C3 C4 . 1.359(8) ?
C4 C5 . 1.389(9) ?
C4 H4A . 0.9300 ?
C5 C6 . 1.354(8) ?
C5 H5A . 0.9300 ?
C6 H6A . 0.9300 ?
C7 H7A . 0.9300 ?
C8 H8A . 0.9600 ?
C8 H8B . 0.9600 ?
C8 H8C . 0.9600 ?
C9 C10 . 1.349(8) ?
C9 C14 . 1.380(8) ?
C10 C11 . 1.389(9) ?
C10 H10A . 0.9300 ?
C11 C12 . 1.352(10) ?
C11 H11A . 0.9300 ?
C12 C13 . 1.357(11) ?
C12 C15 . 1.530(9) ?
C13 C14 . 1.382(9) ?
C13 H13A . 0.9300 ?
C14 H14A . 0.9300 ?
C15 H15A . 0.9600 ?
C15 H15B . 0.9600 ?
C15 H15C . 0.9600 ?
C16 C22 . 1.407(7) ?
C16 C21 . 1.413(8) ?
C16 C17 . 1.416(7) ?
C17 C18 . 1.407(7) ?
C18 C19 . 1.368(8) ?
C19 C20 . 1.396(9) ?
C19 H19A . 0.9300 ?
C20 C21 . 1.344(9) ?
C20 H20A . 0.9300 ?
C21 H21A . 0.9300 ?
C22 H22A . 0.9300 ?
C23 H23A . 0.9600 ?
C23 H23B . 0.9600 ?
C23 H23C . 0.9600 ?
C24 C25 . 1.368(8) ?
C24 C29 . 1.375(7) ?
C25 C26 . 1.371(8) ?
C25 H25A . 0.9300 ?
C26 C27 . 1.390(8) ?
C26 H26A . 0.9300 ?
C27 C28 . 1.360(9) ?
C27 C30 . 1.503(8) ?
C28 C29 . 1.367(8) ?
C28 H28A . 0.9300 ?
C29 H29A . 0.9300 ?
C30 H30A . 0.9600 ?
C30 H30B . 0.9600 ?
C30 H30C . 0.9600 ?
C31 H31A . 0.9600 ?
C31 H31B . 0.9600 ?
C31 H31C . 0.9600 ?

loop_
_geom_hbond_atom_site_label_D
_geom_hbond_atom_site_label_H
_geom_hbond_atom_site_label_A
_geom_hbond_site_symmetry_A
_geom_hbond_distance_DH
_geom_hbond_distance_HA
_geom_hbond_distance_DA
_geom_hbond_angle_DHA
O14 H14B O10 1_655 0.82 2.04 2.859(6) 174
O14 H14B O8 1_655 0.82 2.53 3.121(6) 130
O14 H14B N4 1_655 0.82 2.60 3.367(6) 157
N1 H1A O1 . 0.86 1.96 2.637(5) 135
N1 H1A O6 . 0.86 2.65 3.449(7) 154
N2 H2A O3 . 0.86 2.02 2.678(5) 132
N2 H2A O11 . 0.86 2.52 3.311(5) 153

loop_
_geom_torsion_atom_site_label_1
_geom_torsion_atom_site_label_2
_geom_torsion_atom_site_label_3
_geom_torsion_atom_site_label_4
_geom_torsion_site_symmetry_1
_geom_torsion_site_symmetry_2
_geom_torsion_site_symmetry_3
_geom_torsion_site_symmetry_4
_geom_torsion
_geom_torsion_publ_flag
O3 Sm O1 C2 . . . . 26.1(5) ?
O14 Sm O1 C2 . . . . 88.6(4) ?
O5 Sm O1 C2 . . . . 160.0(7) ?
O5' Sm O1 C2 . . . . 166.5(6) ?
O11 Sm O1 C2 . . . . -46.1(4) ?
O8 Sm O1 C2 . . . . -122.1(4) ?
O12 Sm O1 C2 . . . . -71.2(4) ?
O9 Sm O1 C2 . . . . -135.2(4) ?
O6 Sm O1 C2 . . . . -162.1(5) ?
O2 Sm O1 C2 . . . . 7.3(4) ?
O4 Sm O1 C2 . . . . 104.9(4) ?
O3 Sm O2 C3 . . . . -173.2(4) ?
O1 Sm O2 C3 . . . . -7.7(3) ?
O14 Sm O2 C3 . . . . -85.0(4) ?
O5 Sm O2 C3 . . . . -47.4(9) ?
O5' Sm O2 C3 . . . . -54.0(9) ?
O11 Sm O2 C3 . . . . 118.9(4) ?
O8 Sm O2 C3 . . . . 85.2(4) ?
O12 Sm O2 C3 . . . . 68.9(3) ?
O9 Sm O2 C3 . . . . 152.9(3) ?
O6 Sm O2 C3 . . . . 3.1(4) ?
O4 Sm O2 C3 . . . . -132.6(3) ?
O3 Sm O2 C8 . . . . -1.5(5) ?
O1 Sm O2 C8 . . . . 164.1(6) ?
O14 Sm O2 C8 . . . . 86.8(6) ?
O5 Sm O2 C8 . . . . 124.3(10) ?
O5' Sm O2 C8 . . . . 117.7(10) ?
O11 Sm O2 C8 . . . . -69.4(6) ?
O8 Sm O2 C8 . . . . -103.1(6) ?
O12 Sm O2 C8 . . . . -119.3(6) ?
O9 Sm O2 C8 . . . . -35.3(6) ?
O6 Sm O2 C8 . . . . 174.9(6) ?
O4 Sm O2 C8 . . . . 39.1(6) ?
O1 Sm O3 C17 . . . . 131.5(4) ?
O14 Sm O3 C17 . . . . 74.1(4) ?
O5 Sm O3 C17 . . . . 14.0(8) ?
O5' Sm O3 C17 . . . . -3.3(6) ?
O11 Sm O3 C17 . . . . -135.6(5) ?
O8 Sm O3 C17 . . . . -79.4(4) ?
O12 Sm O3 C17 . . . . -150.3(4) ?
O9 Sm O3 C17 . . . . -55.8(4) ?
O6 Sm O3 C17 . . . . -19.7(8) ?
O2 Sm O3 C17 . . . . 148.2(4) ?
O4 Sm O3 C17 . . . . 13.0(4) ?
O3 Sm O4 C18 . . . . -9.3(3) ?
O1 Sm O4 C18 . . . . -128.0(3) ?
O14 Sm O4 C18 . . . . -110.6(4) ?
O5 Sm O4 C18 . . . . 171.6(6) ?
O5' Sm O4 C18 . . . . 154.5(6) ?
O11 Sm O4 C18 . . . . 21.8(4) ?
O8 Sm O4 C18 . . . . 95.6(4) ?
O12 Sm O4 C18 . . . . 41.5(6) ?
O9 Sm O4 C18 . . . . 73.6(4) ?
O6 Sm O4 C18 . . . . 162.0(4) ?
O2 Sm O4 C18 . . . . -57.9(4) ?
O3 Sm O4 C23 . . . . 178.3(8) ?
O1 Sm O4 C23 . . . . 59.7(8) ?
O14 Sm O4 C23 . . . . 77.0(8) ?
O5 Sm O4 C23 . . . . -0.8(9) ?
O5' Sm O4 C23 . . . . -17.9(9) ?
O11 Sm O4 C23 . . . . -150.6(8) ?
O8 Sm O4 C23 . . . . -76.8(8) ?
O12 Sm O4 C23 . . . . -130.8(8) ?
O9 Sm O4 C23 . . . . -98.7(8) ?
O6 Sm O4 C23 . . . . -10.3(8) ?
O2 Sm O4 C23 . . . . 129.8(8) ?
O3 Sm O5 N3 . . . . -151.7(11) ?
O1 Sm O5 N3 . . . . 70.1(14) ?
O14 Sm O5 N3 . . . . 142.0(15) ?
O5' Sm O5 N3 . . . . -87(3) ?
O11 Sm O5 N3 . . . . -48(2) ?
O8 Sm O5 N3 . . . . -44.3(13) ?
O12 Sm O5 N3 . . . . 10.7(17) ?
O9 Sm O5 N3 . . . . -90.1(14) ?
O6 Sm O5 N3 . . . . 15.7(9) ?
O2 Sm O5 N3 . . . . 103.7(13) ?
O4 Sm O5 N3 . . . . -150.8(15) ?
O3 Sm O5' N3 . . . . 178.7(7) ?
O1 Sm O5' N3 . . . . 31.2(9) ?
O14 Sm O5' N3 . . . . 100.1(9) ?
O5 Sm O5' N3 . . . . 54(3) ?
O11 Sm O5' N3 . . . . -99.8(8) ?
O8 Sm O5' N3 . . . . -79.9(9) ?
O12 Sm O5' N3 . . . . -39.2(10) ?
O9 Sm O5' N3 . . . . -129.0(10) ?
O6 Sm O5' N3 . . . . -7.0(6) ?
O2 Sm O5' N3 . . . . 70.2(14) ?
O4 Sm O5' N3 . . . . 163.4(10) ?
O3 Sm O6 N3 . . . . 27.7(9) ?
O1 Sm O6 N3 . . . . -128.2(5) ?
O14 Sm O6 N3 . . . . -64.3(5) ?
O5 Sm O6 N3 . . . . -14.5(8) ?
O5' Sm O6 N3 . . . . 8.0(6) ?
O11 Sm O6 N3 . . . . 136.0(4) ?
O8 Sm O6 N3 . . . . 93.1(5) ?
O12 Sm O6 N3 . . . . 161.3(5) ?
O9 Sm O6 N3 . . . . 61.7(5) ?
O2 Sm O6 N3 . . . . -138.7(4) ?
O4 Sm O6 N3 . . . . -1.0(5) ?
O3 Sm O8 N4 . . . . 32.6(4) ?
O1 Sm O8 N4 . . . . -172.0(3) ?
O14 Sm O8 N4 . . . . -80.6(5) ?
O5 Sm O8 N4 . . . . -92.8(7) ?
O5' Sm O8 N4 . . . . -80.5(5) ?
O11 Sm O8 N4 . . . . 85.4(4) ?
O12 Sm O8 N4 . . . . 135.9(4) ?
O9 Sm O8 N4 . . . . 1.2(3) ?
O6 Sm O8 N4 . . . . -132.8(4) ?
O2 Sm O8 N4 . . . . 119.3(3) ?
O4 Sm O8 N4 . . . . -26.1(4) ?
O3 Sm O9 N4 . . . . -149.4(4) ?
O1 Sm O9 N4 . . . . 15.7(6) ?
O14 Sm O9 N4 . . . . 143.6(3) ?
O5 Sm O9 N4 . . . . 80.0(7) ?
O5' Sm O9 N4 . . . . 79.1(6) ?
O11 Sm O9 N4 . . . . -80.7(4) ?
O8 Sm O9 N4 . . . . -1.2(3) ?
O12 Sm O9 N4 . . . . -42.7(4) ?
O6 Sm O9 N4 . . . . 39.6(4) ?
O2 Sm O9 N4 . . . . -114.4(4) ?
O4 Sm O9 N4 . . . . 148.2(4) ?
O3 Sm O11 N5 . . . . -161.7(4) ?
O1 Sm O11 N5 . . . . -33.7(3) ?
O14 Sm O11 N5 . . . . -115.1(3) ?
O5 Sm O11 N5 . . . . 78.5(13) ?
O5' Sm O11 N5 . . . . 94.5(6) ?
O8 Sm O11 N5 . . . . 74.8(3) ?
O12 Sm O11 N5 . . . . -0.9(3) ?
O9 Sm O11 N5 . . . . 123.3(3) ?
O6 Sm O11 N5 . . . . 34.3(4) ?
O2 Sm O11 N5 . . . . -80.4(3) ?
O4 Sm O11 N5 . . . . 169.8(3) ?
O3 Sm O12 N5 . . . . 19.3(3) ?
O1 Sm O12 N5 . . . . 147.5(3) ?
O14 Sm O12 N5 . . . . 120.1(3) ?
O5 Sm O12 N5 . . . . -145.7(6) ?
O5' Sm O12 N5 . . . . -125.5(5) ?
O11 Sm O12 N5 . . . . 0.9(3) ?
O8 Sm O12 N5 . . . . -83.7(3) ?
O9 Sm O12 N5 . . . . -52.5(3) ?
O6 Sm O12 N5 . . . . -149.1(3) ?
O2 Sm O12 N5 . . . . 83.7(3) ?
O4 Sm O12 N5 . . . . -24.1(5) ?
O3 Sm O14 C31 . . . . 172.3(9) ?
O1 Sm O14 C31 . . . . 34.1(9) ?
O5 Sm O14 C31 . . . . -55.8(10) ?
O5' Sm O14 C31 . . . . -68.7(9) ?
O11 Sm O14 C31 . . . . 131.0(8) ?
O8 Sm O14 C31 . . . . -68.6(10) ?
O12 Sm O14 C31 . . . . 61.1(9) ?
O9 Sm O14 C31 . . . . -127.7(9) ?
O6 Sm O14 C31 . . . . -23.0(9) ?
O2 Sm O14 C31 . . . . 96.7(9) ?
O4 Sm O14 C31 . . . . -132.2(9) ?
Sm O5 N3 O6 . . . . -26.8(14) ?
Sm O5 N3 O7 . . . . 172.7(6) ?
Sm O5 N3 O5' . . . . 81(3) ?
Sm O6 N3 O5 . . . . 24.4(12) ?
Sm O6 N3 O7 . . . . -174.9(7) ?
Sm O6 N3 O5' . . . . -13.0(11) ?
Sm O5' N3 O5 . . . . -74(3) ?
Sm O5' N3 O6 . . . . 13.9(11) ?
Sm O5' N3 O7 . . . . 176.6(6) ?
Sm O9 N4 O10 . . . . -179.1(5) ?
Sm O9 N4 O8 . . . . 2.1(6) ?
Sm O8 N4 O9 . . . . -2.1(6) ?
Sm O8 N4 O10 . . . . 179.1(5) ?
Sm O11 N5 O13 . . . . -178.6(4) ?
Sm O11 N5 O12 . . . . 1.6(5) ?
Sm O12 N5 O13 . . . . 178.6(4) ?
Sm O12 N5 O11 . . . . -1.6(5) ?
Sm O1 C2 C1 . . . . 173.7(3) ?
Sm O1 C2 C3 . . . . -6.3(7) ?
C6 C1 C2 O1 . . . . -177.3(5) ?
C7 C1 C2 O1 . . . . 5.3(7) ?
C6 C1 C2 C3 . . . . 2.7(7) ?
C7 C1 C2 C3 . . . . -174.8(4) ?
C8 O2 C3 C4 . . . . 15.5(9) ?
Sm O2 C3 C4 . . . . -172.0(4) ?
C8 O2 C3 C2 . . . . -164.4(6) ?
Sm O2 C3 C2 . . . . 8.1(5) ?
O1 C2 C3 C4 . . . . 177.7(5) ?
C1 C2 C3 C4 . . . . -2.2(7) ?
O1 C2 C3 O2 . . . . -2.4(7) ?
C1 C2 C3 O2 . . . . 177.7(4) ?
O2 C3 C4 C5 . . . . -179.4(5) ?
C2 C3 C4 C5 . . . . 0.6(8) ?
C3 C4 C5 C6 . . . . 0.7(9) ?
C4 C5 C6 C1 . . . . -0.3(8) ?
C7 C1 C6 C5 . . . . 176.0(5) ?
C2 C1 C6 C5 . . . . -1.5(7) ?
C9 N1 C7 C1 . . . . 176.3(4) ?
C6 C1 C7 N1 . . . . 179.1(5) ?
C2 C1 C7 N1 . . . . -3.5(7) ?
C7 N1 C9 C10 . . . . -175.6(5) ?
C7 N1 C9 C14 . . . . 3.0(8) ?
C14 C9 C10 C11 . . . . -0.4(10) ?
N1 C9 C10 C11 . . . . 178.3(6) ?
C9 C10 C11 C12 . . . . -0.5(11) ?
C10 C11 C12 C13 . . . . 0.3(11) ?
C10 C11 C12 C15 . . . . 179.9(7) ?
C11 C12 C13 C14 . . . . 0.9(13) ?
C15 C12 C13 C14 . . . . -178.8(8) ?
C10 C9 C14 C13 . . . . 1.5(11) ?
N1 C9 C14 C13 . . . . -177.1(7) ?
C12 C13 C14 C9 . . . . -1.8(13) ?
Sm O3 C17 C18 . . . . -15.1(7) ?
Sm O3 C17 C16 . . . . 165.9(4) ?
C22 C16 C17 O3 . . . . -5.2(8) ?
C21 C16 C17 O3 . . . . 176.1(5) ?
C22 C16 C17 C18 . . . . 175.8(5) ?
C21 C16 C17 C18 . . . . -2.9(8) ?
C23 O4 C18 C19 . . . . -0.3(10) ?
Sm O4 C18 C19 . . . . -173.5(5) ?
C23 O4 C18 C17 . . . . -179.7(7) ?
Sm O4 C18 C17 . . . . 7.1(5) ?
O3 C17 C18 O4 . . . . 2.1(7) ?
C16 C17 C18 O4 . . . . -178.8(5) ?
O3 C17 C18 C19 . . . . -177.3(5) ?
C16 C17 C18 C19 . . . . 1.8(8) ?
O4 C18 C19 C20 . . . . 179.7(6) ?
C17 C18 C19 C20 . . . . -1.0(10) ?
C18 C19 C20 C21 . . . . 1.4(11) ?
C19 C20 C21 C16 . . . . -2.5(11) ?
C22 C16 C21 C20 . . . . -175.4(7) ?
C17 C16 C21 C20 . . . . 3.3(10) ?
C24 N2 C22 C16 . . . . 177.6(5) ?
C21 C16 C22 N2 . . . . 173.2(6) ?
C17 C16 C22 N2 . . . . -5.5(9) ?
C22 N2 C24 C25 . . . . 169.1(6) ?
C22 N2 C24 C29 . . . . -11.6(9) ?
C29 C24 C25 C26 . . . . 0.1(10) ?
N2 C24 C25 C26 . . . . 179.4(6) ?
C24 C25 C26 C27 . . . . -1.4(11) ?
C25 C26 C27 C28 . . . . 2.4(10) ?
C25 C26 C27 C30 . . . . -178.2(7) ?
C26 C27 C28 C29 . . . . -2.1(11) ?
C30 C27 C28 C29 . . . . 178.5(7) ?
C27 C28 C29 C24 . . . . 0.9(11) ?
C25 C24 C29 C28 . . . . 0.2(10) ?
N2 C24 C29 C28 . . . . -179.1(6) ?
